data_4515765
loop_
_publ_author_name
'Guo, Wengang'
'Li, Lu'
'Ding, Qian'
'Lin, Xiangfeng'
'Liu, Xianghui'
'Wang, Kai'
'Liu, Yan'
'Fan, Hongjun'
'Li, Can'

_publ_section_title
;
 Synthesis of Chiral Trispirocyclic Oxindoles via
 Organic-Base/Au(I)-Catalyzed Sequential Reactions
;
_journal_issue 11
_journal_name_full 'ACS Catalysis'
_journal_page_first 10180
_journal_paper_doi 10.1021/acscatal.8b02157
_journal_volume 8
_journal_year 2018
_chemical_absolute_configuration ad
_chemical_formula_sum 'C30 H31 N5 O7'
_chemical_formula_weight 573.60
_space_group_crystal_system orthorhombic
_space_group_IT_number 20
_space_group_name_Hall 'C 2c 2'
_space_group_name_H-M_alt 'C 2 2 21'
_atom_sites_solution_hydrogens mixed
_audit_creation_method SHELXL-2013
_cell_angle_alpha 90
_cell_angle_beta 90
_cell_angle_gamma 90
_cell_formula_units_Z 8
_cell_length_a 10.4443(3)
_cell_length_b 14.5326(4)
_cell_length_c 38.8497(10)
_cell_measurement_reflns_used 9830
_cell_measurement_temperature 173(2)
_cell_measurement_theta_max 140.150
_cell_measurement_theta_min 4.548
_cell_volume 5896.7(3)
_computing_cell_refinement 'Bruker SAINT'
_computing_data_collection 'Bruker APEX2'
_computing_data_reduction 'Bruker SAINT'
_computing_molecular_graphics 'Bruker SHELXTL'
_computing_publication_material 'Bruker SHELXTL'
_computing_structure_refinement 'SHELXL-2013 (Sheldrick, 2013)'
_computing_structure_solution 'SHELXS-97 (Sheldrick 2008)'
_diffrn_ambient_temperature 173(2)
_diffrn_measured_fraction_theta_full 0.986
_diffrn_measured_fraction_theta_max 0.997
_diffrn_measurement_device_type 'Bruker APEX-II CCD'
_diffrn_measurement_method '\f and \w scans'
_diffrn_radiation_type CuK\a
_diffrn_radiation_wavelength 1.54178
_diffrn_reflns_av_R_equivalents 0.0662
_diffrn_reflns_av_unetI/netI 0.0413
_diffrn_reflns_Laue_measured_fraction_full 0.986
_diffrn_reflns_Laue_measured_fraction_max 0.997
_diffrn_reflns_limit_h_max 12
_diffrn_reflns_limit_h_min -12
_diffrn_reflns_limit_k_max 17
_diffrn_reflns_limit_k_min -17
_diffrn_reflns_limit_l_max 46
_diffrn_reflns_limit_l_min -46
_diffrn_reflns_number 35461
_diffrn_reflns_point_group_measured_fraction_full 0.987
_diffrn_reflns_point_group_measured_fraction_max 0.998
_diffrn_reflns_theta_full 67.679
_diffrn_reflns_theta_max 66.996
_diffrn_reflns_theta_min 4.552
_exptl_absorpt_coefficient_mu 0.775
_exptl_absorpt_correction_T_max 0.7533
_exptl_absorpt_correction_T_min 0.6002
_exptl_absorpt_correction_type multi-scan
_exptl_absorpt_process_details sadabs
_exptl_crystal_colour colorless
_exptl_crystal_density_diffrn 1.292
_exptl_crystal_description prismatic
_exptl_crystal_F_000 2416
_exptl_crystal_size_max 0.200
_exptl_crystal_size_mid 0.170
_exptl_crystal_size_min 0.130
_refine_diff_density_max 0.154
_refine_diff_density_min -0.166
_refine_diff_density_rms 0.035
_refine_ls_abs_structure_details
; 
 Flack x determined using 2141 quotients [(I+)-(I-)]/[(I+)+(I-)] 
 (Parsons and Flack (2004), Acta Cryst. A60, s61). 
;
_refine_ls_abs_structure_Flack 0.04(8)
_refine_ls_extinction_coef 0.00064(8)
_refine_ls_extinction_expression Fc^*^=kFc[1+0.001xFc^2^\l^3^/sin(2\q)]^-1/4^
_refine_ls_extinction_method SHELXL
_refine_ls_goodness_of_fit_ref 1.071
_refine_ls_hydrogen_treatment mixed
_refine_ls_matrix_type full
_refine_ls_number_parameters 388
_refine_ls_number_reflns 5273
_refine_ls_number_restraints 0
_refine_ls_restrained_S_all 1.071
_refine_ls_R_factor_all 0.0450
_refine_ls_R_factor_gt 0.0433
_refine_ls_shift/su_max 0.000
_refine_ls_shift/su_mean 0.000
_refine_ls_structure_factor_coef Fsqd
_refine_ls_weighting_details 'w=1/[\s^2^(Fo^2^)+(0.0223P)^2^+5.7519P] where P=(Fo^2^+2Fc^2^)/3'
_refine_ls_weighting_scheme calc
_refine_ls_wR_factor_gt 0.1034
_refine_ls_wR_factor_ref 0.1047
_reflns_Friedel_coverage 0.795
_reflns_Friedel_fraction_full 0.987
_reflns_Friedel_fraction_max 0.999
_reflns_number_gt 5073
_reflns_number_total 5273
_reflns_threshold_expression 'I > 2\s(I)'
_cod_data_source_file cs8b02157_si_002.cif
_cod_data_source_block cu_d8v18020_0m
_cod_database_code 4515765
_shelx_space_group_comment
; 
The symmetry employed for this shelxl refinement is uniquely defined 
by the following loop, which should always be used as a source of 
symmetry information in preference to the above space-group names. 
They are only intended as comments. 
;
_shelx_estimated_absorpt_t_min 0.860
_shelx_estimated_absorpt_t_max 0.906
_shelxl_version_number 2013-4

loop_
_space_group_symop_operation_xyz
'x, y, z'
'-x, -y, z+1/2'
'-x, y, -z+1/2'
'x, -y, -z'
'x+1/2, y+1/2, z'
'-x+1/2, -y+1/2, z+1/2'
'-x+1/2, y+1/2, -z+1/2'
'x+1/2, -y+1/2, -z'

loop_
_atom_site_label
_atom_site_type_symbol
_atom_site_fract_x
_atom_site_fract_y
_atom_site_fract_z
_atom_site_U_iso_or_equiv
_atom_site_adp_type
_atom_site_occupancy
_atom_site_site_symmetry_order
_atom_site_calc_flag
_atom_site_refinement_flags_posn
_atom_site_refinement_flags_adp
N1 N 0.2661(3) 0.3351(2) 0.46738(7) 0.0479(7) Uani 1 1 d . .
N2 N 0.1553(3) 0.3032(3) 0.44982(8) 0.0556(9) Uani 1 1 d . .
N3 N 0.3928(3) 0.2911(2) 0.38722(7) 0.0420(7) Uani 1 1 d . .
N4 N 0.5536(3) 0.3195(2) 0.29455(7) 0.0382(6) Uani 1 1 d . .
N5 N 0.7701(3) 0.48557(19) 0.30587(7) 0.0408(7) Uani 1 1 d . .
O1 O 0.4674(3) 0.38982(19) 0.45244(6) 0.0511(6) Uani 1 1 d . .
O2 O 0.2923(3) 0.42825(18) 0.39152(6) 0.0486(6) Uani 1 1 d . .
O3 O 0.3555(2) 0.29252(16) 0.27396(5) 0.0398(5) Uani 1 1 d . .
O4 O 0.3726(2) 0.32434(18) 0.32895(5) 0.0441(6) Uani 1 1 d . .
O5 O 0.5588(3) 0.51787(18) 0.31715(7) 0.0546(7) Uani 1 1 d . .
O6 O 0.4616(3) 0.15081(17) 0.36811(6) 0.0546(7) Uani 1 1 d . .
O7 O 0.3571(3) 0.16781(18) 0.41915(6) 0.0523(7) Uani 1 1 d . .
C1 C 0.3622(4) 0.3600(3) 0.44570(9) 0.0443(8) Uani 1 1 d . .
C2 C 0.3065(4) 0.3441(3) 0.40924(8) 0.0450(8) Uani 1 1 d . .
C3 C 0.1766(4) 0.3060(3) 0.41752(9) 0.0526(10) Uani 1 1 d . .
C4 C 0.0827(5) 0.2801(4) 0.39076(11) 0.0750(14) Uani 1 1 d . .
H4A H 0.1100 0.2228 0.3797 0.112 Uiso 1 1 calc R U
H4B H 0.0774 0.3292 0.3735 0.112 Uiso 1 1 calc R U
H4C H -0.0015 0.2712 0.4014 0.112 Uiso 1 1 calc R U
C5 C 0.4070(4) 0.4426(3) 0.37180(9) 0.0464(8) Uani 1 1 d . .
H5A H 0.4750 0.4705 0.3862 0.056 Uiso 1 1 calc R U
H5B H 0.3902 0.4833 0.3519 0.056 Uiso 1 1 calc R U
C6 C 0.4458(4) 0.3463(2) 0.35987(8) 0.0403(8) Uani 1 1 d . .
C7 C 0.4267(3) 0.3120(2) 0.29772(8) 0.0358(7) Uani 1 1 d . .
C8 C 0.6390(3) 0.3580(2) 0.32024(8) 0.0362(7) Uani 1 1 d . .
C9 C 0.5891(3) 0.3308(2) 0.35538(8) 0.0384(7) Uani 1 1 d . .
H9A H 0.6354 0.3666 0.3731 0.046 Uiso 1 1 calc R U
H9B H 0.6081 0.2649 0.3593 0.046 Uiso 1 1 calc R U
C10 C 0.6490(4) 0.4641(2) 0.31472(8) 0.0393(7) Uani 1 1 d . .
C11 C 0.8483(3) 0.4061(2) 0.30475(8) 0.0378(7) Uani 1 1 d . .
C12 C 0.7754(3) 0.3292(2) 0.31350(8) 0.0359(7) Uani 1 1 d . .
C13 C 0.8308(4) 0.2430(2) 0.31388(9) 0.0433(8) Uani 1 1 d . .
H13 H 0.7822 0.1903 0.3202 0.052 Uiso 1 1 calc R U
C14 C 0.9595(4) 0.2347(3) 0.30484(9) 0.0482(9) Uani 1 1 d . .
H14 H 0.9992 0.1759 0.3047 0.058 Uiso 1 1 calc R U
C15 C 1.0293(4) 0.3116(3) 0.29607(10) 0.0528(9) Uani 1 1 d . .
H15 H 1.1168 0.3047 0.2899 0.063 Uiso 1 1 calc R U
C16 C 0.9752(4) 0.3991(3) 0.29599(9) 0.0477(8) Uani 1 1 d . .
H16 H 1.0242 0.4519 0.2901 0.057 Uiso 1 1 calc R U
C17 C 0.8057(4) 0.5766(2) 0.29320(9) 0.0459(8) Uani 1 1 d . .
H17A H 0.8971 0.5880 0.2985 0.055 Uiso 1 1 calc R U
H17B H 0.7544 0.6237 0.3054 0.055 Uiso 1 1 calc R U
C18 C 0.7849(5) 0.5861(3) 0.25518(10) 0.0589(11) Uani 1 1 d . .
H18 H 0.8072 0.6436 0.2452 0.071 Uiso 1 1 calc R U
C19 C 0.7397(5) 0.5241(3) 0.23457(10) 0.0604(11) Uani 1 1 d . .
H19A H 0.7160 0.4654 0.2433 0.073 Uiso 1 1 calc R U
H19B H 0.7303 0.5372 0.2107 0.073 Uiso 1 1 calc R U
C20 C 0.4100(4) 0.1969(3) 0.38954(8) 0.0465(9) Uani 1 1 d . .
C21 C 0.3498(5) 0.0684(3) 0.42782(10) 0.0640(12) Uani 1 1 d . .
C22 C 0.2819(7) 0.0169(4) 0.39984(14) 0.095(2) Uani 1 1 d . .
H22A H 0.1996 0.0466 0.3950 0.142 Uiso 1 1 calc R U
H22B H 0.2669 -0.0467 0.4073 0.142 Uiso 1 1 calc R U
H22C H 0.3346 0.0169 0.3790 0.142 Uiso 1 1 calc R U
C23 C 0.4845(6) 0.0321(3) 0.43400(15) 0.0882(17) Uani 1 1 d . .
H23A H 0.5319 0.0317 0.4122 0.132 Uiso 1 1 calc R U
H23B H 0.4798 -0.0306 0.4432 0.132 Uiso 1 1 calc R U
H23C H 0.5286 0.0719 0.4506 0.132 Uiso 1 1 calc R U
C24 C 0.2717(8) 0.0713(4) 0.46044(14) 0.103(2) Uani 1 1 d . .
H24A H 0.3181 0.1063 0.4780 0.155 Uiso 1 1 calc R U
H24B H 0.2570 0.0084 0.4687 0.155 Uiso 1 1 calc R U
H24C H 0.1893 0.1010 0.4558 0.155 Uiso 1 1 calc R U
C25 C 0.2676(4) 0.3295(3) 0.50387(9) 0.0452(8) Uani 1 1 d . .
C26 C 0.3545(4) 0.3820(3) 0.52251(9) 0.0521(9) Uani 1 1 d . .
H26 H 0.4126 0.4216 0.5109 0.063 Uiso 1 1 calc R U
C27 C 0.3559(5) 0.3761(3) 0.55795(9) 0.0561(10) Uani 1 1 d . .
H27 H 0.4134 0.4134 0.5707 0.067 Uiso 1 1 calc R U
C28 C 0.2752(4) 0.3170(3) 0.57494(9) 0.0574(10) Uani 1 1 d . .
H28 H 0.2782 0.3125 0.5993 0.069 Uiso 1 1 calc R U
C29 C 0.1892(4) 0.2639(3) 0.55638(9) 0.0553(10) Uani 1 1 d . .
H29 H 0.1326 0.2234 0.5681 0.066 Uiso 1 1 calc R U
C30 C 0.1856(4) 0.2699(3) 0.52064(9) 0.0499(9) Uani 1 1 d . .
H30 H 0.1271 0.2332 0.5079 0.060 Uiso 1 1 calc R U
H4 H 0.572(4) 0.310(3) 0.2739(11) 0.051(11) Uiso 1 1 d . .

loop_
_atom_site_aniso_label
_atom_site_aniso_U_11
_atom_site_aniso_U_22
_atom_site_aniso_U_33
_atom_site_aniso_U_23
_atom_site_aniso_U_13
_atom_site_aniso_U_12
N1 0.0464(17) 0.068(2) 0.0296(14) -0.0002(13) 0.0018(12) -0.0052(15)
N2 0.0475(18) 0.083(2) 0.0363(15) 0.0053(16) 0.0011(14) -0.0115(17)
N3 0.0561(18) 0.0435(15) 0.0266(13) 0.0009(12) 0.0063(13) -0.0063(13)
N4 0.0397(15) 0.0491(15) 0.0258(13) -0.0020(12) 0.0014(11) -0.0025(13)
N5 0.0499(17) 0.0345(14) 0.0381(15) 0.0039(11) 0.0025(13) -0.0021(13)
O1 0.0468(15) 0.0654(16) 0.0411(13) -0.0049(12) 0.0027(11) -0.0068(13)
O2 0.0527(14) 0.0561(15) 0.0370(12) 0.0030(11) 0.0072(11) 0.0037(12)
O3 0.0414(13) 0.0483(13) 0.0297(11) 0.0008(9) -0.0013(10) -0.0029(11)
O4 0.0444(13) 0.0617(15) 0.0263(10) 0.0013(10) 0.0014(10) -0.0050(12)
O5 0.0587(16) 0.0447(13) 0.0605(16) 0.0094(12) 0.0167(13) 0.0108(13)
O6 0.080(2) 0.0433(13) 0.0400(13) -0.0031(11) 0.0094(14) -0.0090(13)
O7 0.0720(18) 0.0510(14) 0.0338(12) 0.0075(11) 0.0066(12) -0.0097(14)
C1 0.044(2) 0.055(2) 0.0337(17) 0.0000(15) 0.0058(15) -0.0021(17)
C2 0.050(2) 0.055(2) 0.0298(16) 0.0035(15) 0.0036(15) -0.0056(17)
C3 0.047(2) 0.076(3) 0.0354(18) 0.0059(17) -0.0025(15) -0.0098(19)
C4 0.063(3) 0.116(4) 0.047(2) 0.009(2) -0.013(2) -0.023(3)
C5 0.054(2) 0.0484(19) 0.0365(17) 0.0027(15) 0.0089(16) 0.0011(16)
C6 0.052(2) 0.0450(18) 0.0244(14) 0.0016(13) 0.0004(14) -0.0023(16)
C7 0.0481(18) 0.0330(15) 0.0264(14) 0.0018(12) -0.0014(14) -0.0009(14)
C8 0.0458(18) 0.0344(16) 0.0283(15) 0.0008(12) 0.0002(14) -0.0046(14)
C9 0.0477(19) 0.0400(17) 0.0276(15) 0.0012(13) -0.0022(13) -0.0020(15)
C10 0.0469(19) 0.0392(17) 0.0317(16) 0.0013(13) 0.0043(15) 0.0029(15)
C11 0.0434(18) 0.0388(16) 0.0313(15) 0.0010(13) -0.0031(14) 0.0002(15)
C12 0.0420(18) 0.0377(16) 0.0279(14) 0.0001(13) -0.0029(13) 0.0011(14)
C13 0.054(2) 0.0386(17) 0.0376(17) -0.0004(14) -0.0062(16) 0.0047(16)
C14 0.050(2) 0.049(2) 0.046(2) 0.0000(15) -0.0059(17) 0.0113(17)
C15 0.044(2) 0.068(2) 0.0462(19) 0.0043(18) -0.0028(17) 0.0058(19)
C16 0.0448(19) 0.054(2) 0.0438(18) 0.0033(16) -0.0007(16) -0.0042(17)
C17 0.059(2) 0.0347(16) 0.0437(18) 0.0020(14) 0.0030(17) -0.0036(16)
C18 0.092(3) 0.0390(18) 0.045(2) 0.0067(16) 0.000(2) -0.008(2)
C19 0.092(3) 0.045(2) 0.045(2) 0.0056(17) -0.007(2) -0.002(2)
C20 0.061(2) 0.050(2) 0.0287(16) 0.0035(15) -0.0031(16) -0.0143(17)
C21 0.100(3) 0.053(2) 0.0391(19) 0.0073(17) 0.000(2) -0.023(2)
C22 0.135(5) 0.081(3) 0.069(3) 0.015(3) -0.025(3) -0.053(4)
C23 0.109(5) 0.059(3) 0.097(4) 0.022(3) -0.022(4) -0.011(3)
C24 0.161(6) 0.083(4) 0.065(3) 0.029(3) 0.035(4) -0.023(4)
C25 0.051(2) 0.055(2) 0.0299(16) 0.0006(15) 0.0058(15) 0.0061(18)
C26 0.070(3) 0.051(2) 0.0349(17) -0.0017(15) -0.0008(18) -0.005(2)
C27 0.073(3) 0.059(2) 0.0366(19) -0.0050(17) -0.0045(19) 0.001(2)
C28 0.068(3) 0.074(3) 0.0296(17) 0.0036(18) 0.0030(18) 0.006(2)
C29 0.057(2) 0.073(3) 0.0359(18) 0.0079(18) 0.0108(17) 0.001(2)
C30 0.050(2) 0.063(2) 0.0361(18) 0.0001(16) 0.0061(16) -0.0014(18)

loop_
_atom_type_symbol
_atom_type_description
_atom_type_scat_dispersion_real
_atom_type_scat_dispersion_imag
_atom_type_scat_source
C C 0.0181 0.0091 'International Tables Vol C Tables 4.2.6.8 and 6.1.1.4'
H H 0.0000 0.0000 'International Tables Vol C Tables 4.2.6.8 and 6.1.1.4'
N N 0.0311 0.0180 'International Tables Vol C Tables 4.2.6.8 and 6.1.1.4'
O O 0.0492 0.0322 'International Tables Vol C Tables 4.2.6.8 and 6.1.1.4'

loop_
_geom_angle_atom_site_label_1
_geom_angle_atom_site_label_2
_geom_angle_atom_site_label_3
_geom_angle
C1 N1 C25 128.7(3)
C1 N1 N2 113.0(3)
C25 N1 N2 118.0(3)
C3 N2 N1 108.6(3)
C20 N3 C6 123.3(3)
C20 N3 C2 124.3(3)
C6 N3 C2 111.9(3)
C7 N4 C8 125.3(3)
C7 N4 H4 107(3)
C8 N4 H4 126(3)
C10 N5 C11 111.1(3)
C10 N5 C17 122.4(3)
C11 N5 C17 125.6(3)
C2 O2 C5 107.3(3)
C7 O4 C6 123.3(3)
C20 O7 C21 121.4(3)
O1 C1 N1 129.2(3)
O1 C1 C2 126.3(3)
N1 C1 C2 104.5(3)
O2 C2 N3 103.7(3)
O2 C2 C3 109.2(3)
N3 C2 C3 119.2(3)
O2 C2 C1 110.9(3)
N3 C2 C1 112.5(3)
C3 C2 C1 101.5(3)
N2 C3 C4 124.6(4)
N2 C3 C2 112.4(3)
C4 C3 C2 122.9(3)
C3 C4 H4A 109.5
C3 C4 H4B 109.5
H4A C4 H4B 109.5
C3 C4 H4C 109.5
H4A C4 H4C 109.5
H4B C4 H4C 109.5
O2 C5 C6 104.5(3)
O2 C5 H5A 110.9
C6 C5 H5A 110.9
O2 C5 H5B 110.9
C6 C5 H5B 110.9
H5A C5 H5B 108.9
N3 C6 O4 106.5(3)
N3 C6 C9 112.2(3)
O4 C6 C9 112.8(3)
N3 C6 C5 100.6(3)
O4 C6 C5 108.2(3)
C9 C6 C5 115.5(3)
O3 C7 N4 123.7(3)
O3 C7 O4 117.1(3)
N4 C7 O4 119.2(3)
N4 C8 C12 110.7(3)
N4 C8 C9 107.9(3)
C12 C8 C9 114.2(3)
N4 C8 C10 109.1(3)
C12 C8 C10 100.8(3)
C9 C8 C10 113.9(3)
C8 C9 C6 113.8(3)
C8 C9 H9A 108.8
C6 C9 H9A 108.8
C8 C9 H9B 108.8
C6 C9 H9B 108.8
H9A C9 H9B 107.7
O5 C10 N5 126.4(3)
O5 C10 C8 124.5(3)
N5 C10 C8 109.1(3)
C16 C11 C12 121.9(3)
C16 C11 N5 128.7(3)
C12 C11 N5 109.4(3)
C13 C12 C11 120.1(3)
C13 C12 C8 130.3(3)
C11 C12 C8 109.6(3)
C12 C13 C14 118.6(3)
C12 C13 H13 120.7
C14 C13 H13 120.7
C15 C14 C13 120.2(3)
C15 C14 H14 119.9
C13 C14 H14 119.9
C14 C15 C16 121.8(4)
C14 C15 H15 119.1
C16 C15 H15 119.1
C11 C16 C15 117.3(4)
C11 C16 H16 121.4
C15 C16 H16 121.4
N5 C17 C18 112.3(3)
N5 C17 H17A 109.1
C18 C17 H17A 109.1
N5 C17 H17B 109.1
C18 C17 H17B 109.1
H17A C17 H17B 107.9
C19 C18 C17 126.7(4)
C19 C18 H18 116.7
C17 C18 H18 116.7
C18 C19 H19A 120.0
C18 C19 H19B 120.0
H19A C19 H19B 120.0
O6 C20 O7 127.2(3)
O6 C20 N3 124.5(3)
O7 C20 N3 108.2(3)
O7 C21 C22 110.2(4)
O7 C21 C24 101.0(4)
C22 C21 C24 111.6(5)
O7 C21 C23 108.9(4)
C22 C21 C23 112.3(5)
C24 C21 C23 112.2(5)
C21 C22 H22A 109.5
C21 C22 H22B 109.5
H22A C22 H22B 109.5
C21 C22 H22C 109.5
H22A C22 H22C 109.5
H22B C22 H22C 109.5
C21 C23 H23A 109.5
C21 C23 H23B 109.5
H23A C23 H23B 109.5
C21 C23 H23C 109.5
H23A C23 H23C 109.5
H23B C23 H23C 109.5
C21 C24 H24A 109.5
C21 C24 H24B 109.5
H24A C24 H24B 109.5
C21 C24 H24C 109.5
H24A C24 H24C 109.5
H24B C24 H24C 109.5
C30 C25 C26 120.2(3)
C30 C25 N1 119.9(3)
C26 C25 N1 119.8(3)
C27 C26 C25 119.6(4)
C27 C26 H26 120.2
C25 C26 H26 120.2
C28 C27 C26 120.8(4)
C28 C27 H27 119.6
C26 C27 H27 119.6
C27 C28 C29 119.7(3)
C27 C28 H28 120.1
C29 C28 H28 120.1
C28 C29 C30 120.2(4)
C28 C29 H29 119.9
C30 C29 H29 119.9
C25 C30 C29 119.5(4)
C25 C30 H30 120.3
C29 C30 H30 120.3

loop_
_geom_bond_atom_site_label_1
_geom_bond_atom_site_label_2
_geom_bond_distance
N1 C1 1.360(5)
N1 C25 1.420(4)
N1 N2 1.421(4)
N2 C3 1.275(5)
N3 C20 1.384(5)
N3 C6 1.442(4)
N3 C2 1.462(5)
N4 C7 1.336(4)
N4 C8 1.451(4)
N4 H4 0.83(4)
N5 C10 1.347(5)
N5 C11 1.416(4)
N5 C17 1.460(4)
O1 C1 1.209(5)
O2 C2 1.411(4)
O2 C5 1.438(4)
O3 C7 1.219(4)
O4 C7 1.350(4)
O4 C6 1.459(4)
O5 C10 1.227(4)
O6 C20 1.196(5)
O7 C20 1.344(4)
O7 C21 1.486(5)
C1 C2 1.549(5)
C2 C3 1.501(5)
C3 C4 1.478(5)
C4 H4A 0.9800
C4 H4B 0.9800
C4 H4C 0.9800
C5 C6 1.528(5)
C5 H5A 0.9900
C5 H5B 0.9900
C6 C9 1.524(5)
C8 C12 1.508(5)
C8 C9 1.514(4)
C8 C10 1.560(4)
C9 H9A 0.9900
C9 H9B 0.9900
C11 C16 1.373(5)
C11 C12 1.394(5)
C12 C13 1.380(5)
C13 C14 1.395(6)
C13 H13 0.9500
C14 C15 1.376(6)
C14 H14 0.9500
C15 C16 1.392(6)
C15 H15 0.9500
C16 H16 0.9500
C17 C18 1.499(5)
C17 H17A 0.9900
C17 H17B 0.9900
C18 C19 1.295(6)
C18 H18 0.9500
C19 H19A 0.9500
C19 H19B 0.9500
C21 C22 1.498(6)
C21 C24 1.507(7)
C21 C23 1.522(8)
C22 H22A 0.9800
C22 H22B 0.9800
C22 H22C 0.9800
C23 H23A 0.9800
C23 H23B 0.9800
C23 H23C 0.9800
C24 H24A 0.9800
C24 H24B 0.9800
C24 H24C 0.9800
C25 C30 1.382(5)
C25 C26 1.388(6)
C26 C27 1.379(5)
C26 H26 0.9500
C27 C28 1.373(6)
C27 H27 0.9500
C28 C29 1.386(6)
C28 H28 0.9500
C29 C30 1.392(5)
C29 H29 0.9500
C30 H30 0.9500

loop_
_geom_torsion_atom_site_label_1
_geom_torsion_atom_site_label_2
_geom_torsion_atom_site_label_3
_geom_torsion_atom_site_label_4
_geom_torsion
C1 N1 N2 C3 0.3(5)
C25 N1 N2 C3 -174.2(4)
C25 N1 C1 O1 -6.5(7)
N2 N1 C1 O1 179.7(4)
C25 N1 C1 C2 175.0(4)
N2 N1 C1 C2 1.2(4)
C5 O2 C2 N3 -27.9(3)
C5 O2 C2 C3 -156.0(3)
C5 O2 C2 C1 93.0(3)
C20 N3 C2 O2 -163.5(3)
C6 N3 C2 O2 9.1(4)
C20 N3 C2 C3 -41.9(5)
C6 N3 C2 C3 130.7(3)
C20 N3 C2 C1 76.6(4)
C6 N3 C2 C1 -110.8(3)
O1 C1 C2 O2 -64.7(5)
N1 C1 C2 O2 113.8(3)
O1 C1 C2 N3 50.9(5)
N1 C1 C2 N3 -130.6(3)
O1 C1 C2 C3 179.4(4)
N1 C1 C2 C3 -2.1(4)
N1 N2 C3 C4 -178.6(4)
N1 N2 C3 C2 -1.8(5)
O2 C2 C3 N2 -114.7(4)
N3 C2 C3 N2 126.5(4)
C1 C2 C3 N2 2.5(5)
O2 C2 C3 C4 62.1(5)
N3 C2 C3 C4 -56.7(6)
C1 C2 C3 C4 179.3(4)
C2 O2 C5 C6 36.0(3)
C20 N3 C6 O4 71.8(4)
C2 N3 C6 O4 -100.9(3)
C20 N3 C6 C9 -52.2(4)
C2 N3 C6 C9 135.2(3)
C20 N3 C6 C5 -175.5(3)
C2 N3 C6 C5 11.8(4)
C7 O4 C6 N3 -137.7(3)
C7 O4 C6 C9 -14.2(4)
C7 O4 C6 C5 114.8(3)
O2 C5 C6 N3 -28.1(3)
O2 C5 C6 O4 83.3(3)
O2 C5 C6 C9 -149.2(3)
C8 N4 C7 O3 168.4(3)
C8 N4 C7 O4 -13.2(5)
C6 O4 C7 O3 178.9(3)
C6 O4 C7 N4 0.5(5)
C7 N4 C8 C12 162.1(3)
C7 N4 C8 C9 36.5(4)
C7 N4 C8 C10 -87.8(4)
N4 C8 C9 C6 -47.2(4)
C12 C8 C9 C6 -170.7(3)
C10 C8 C9 C6 74.2(4)
N3 C6 C9 C8 158.7(3)
O4 C6 C9 C8 38.4(4)
C5 C6 C9 C8 -86.7(3)
C11 N5 C10 O5 -178.4(3)
C17 N5 C10 O5 -8.7(6)
C11 N5 C10 C8 -0.5(4)
C17 N5 C10 C8 169.2(3)
N4 C8 C10 O5 62.5(4)
C12 C8 C10 O5 179.1(3)
C9 C8 C10 O5 -58.2(5)
N4 C8 C10 N5 -115.4(3)
C12 C8 C10 N5 1.2(3)
C9 C8 C10 N5 123.9(3)
C10 N5 C11 C16 178.1(3)
C17 N5 C11 C16 8.9(5)
C10 N5 C11 C12 -0.5(4)
C17 N5 C11 C12 -169.7(3)
C16 C11 C12 C13 0.7(5)
N5 C11 C12 C13 179.4(3)
C16 C11 C12 C8 -177.5(3)
N5 C11 C12 C8 1.2(3)
N4 C8 C12 C13 -63.9(4)
C9 C8 C12 C13 58.2(4)
C10 C8 C12 C13 -179.3(3)
N4 C8 C12 C11 114.0(3)
C9 C8 C12 C11 -124.0(3)
C10 C8 C12 C11 -1.4(3)
C11 C12 C13 C14 -1.0(5)
C8 C12 C13 C14 176.7(3)
C12 C13 C14 C15 0.6(5)
C13 C14 C15 C16 0.2(6)
C12 C11 C16 C15 0.1(5)
N5 C11 C16 C15 -178.3(3)
C14 C15 C16 C11 -0.6(5)
C10 N5 C17 C18 -85.2(4)
C11 N5 C17 C18 83.0(4)
N5 C17 C18 C19 0.7(7)
C21 O7 C20 O6 -4.1(6)
C21 O7 C20 N3 174.6(4)
C6 N3 C20 O6 -5.8(6)
C2 N3 C20 O6 165.9(4)
C6 N3 C20 O7 175.4(3)
C2 N3 C20 O7 -12.9(5)
C20 O7 C21 C22 -55.9(6)
C20 O7 C21 C24 -174.0(4)
C20 O7 C21 C23 67.8(5)
C1 N1 C25 C30 -153.4(4)
N2 N1 C25 C30 20.1(5)
C1 N1 C25 C26 24.6(6)
N2 N1 C25 C26 -161.9(4)
C30 C25 C26 C27 -1.8(6)
N1 C25 C26 C27 -179.8(4)
C25 C26 C27 C28 2.0(7)
C26 C27 C28 C29 -1.4(7)
C27 C28 C29 C30 0.6(7)
C26 C25 C30 C29 1.1(6)
N1 C25 C30 C29 179.1(4)
C28 C29 C30 C25 -0.5(6)
